data_7008678
loop_
_publ_author_name
'Davies, Christopher J.'
'Fawcett, John'
'Shutt, Richard'
'Solan, Gregory A.'

_publ_section_title
;
 Substituted N-picolylethylenediamines of the type
 (ArNHCH2CH2){(2-C5H4N)CH2}NR [R = Me, 4-CH2=CH(C6H4)CH2, (2-C5H4N)CH2]
 and their transition metal(II) halide complexes.
;
_journal_issue 15
_journal_name_full 'Dalton transactions (Cambridge, England : 2003)'
_journal_page_first 2630
_journal_page_last 2640
_journal_paper_doi 10.1039/b505763a
_journal_year 2005
_chemical_formula_moiety '(C22 H26 Cl2 Fe N4)(C2 H3 N)'
_chemical_formula_sum 'C24 H29 Cl2 Fe N5'
_chemical_formula_weight 514.27
_chemical_name_systematic
;
?
;
_space_group_IT_number 2
_symmetry_cell_setting triclinic
_symmetry_space_group_name_Hall '-P 1'
_symmetry_space_group_name_H-M 'P -1'
_atom_sites_solution_hydrogens geom
_atom_sites_solution_primary direct
_atom_sites_solution_secondary difmap
_audit_creation_method SHELXL-97
_cell_angle_alpha 82.257(3)
_cell_angle_beta 86.705(3)
_cell_angle_gamma 83.201(3)
_cell_formula_units_Z 2
_cell_length_a 7.5084(13)
_cell_length_b 12.873(2)
_cell_length_c 12.978(2)
_cell_measurement_reflns_used 4612
_cell_measurement_temperature 150(2)
_cell_measurement_theta_max 28.20
_cell_measurement_theta_min 2.40
_cell_volume 1233.1(3)
_computing_cell_refinement 'Bruker SMART'
_computing_data_collection 'Bruker SMART'
_computing_data_reduction 'Bruker SAINT'
_computing_molecular_graphics 'Bruker SHELXTL'
_computing_publication_material 'Bruker SHELXTL'
_computing_structure_refinement 'SHELXL-97 (Sheldrick, 1997)'
_computing_structure_solution 'SHELXS-97 (Sheldrick, 1990)'
_diffrn_ambient_temperature 150(2)
_diffrn_measured_fraction_theta_full 0.987
_diffrn_measured_fraction_theta_max 0.987
_diffrn_measurement_device_type 'CCD area detector'
_diffrn_measurement_method 'phi and omega scans'
_diffrn_radiation_monochromator graphite
_diffrn_radiation_source 'fine-focus sealed tube'
_diffrn_radiation_type MoK\a
_diffrn_radiation_wavelength 0.71073
_diffrn_reflns_av_R_equivalents 0.0231
_diffrn_reflns_av_sigmaI/netI 0.0364
_diffrn_reflns_limit_h_max 9
_diffrn_reflns_limit_h_min -9
_diffrn_reflns_limit_k_max 15
_diffrn_reflns_limit_k_min -15
_diffrn_reflns_limit_l_max 15
_diffrn_reflns_limit_l_min -15
_diffrn_reflns_number 9702
_diffrn_reflns_theta_full 26.00
_diffrn_reflns_theta_max 26.00
_diffrn_reflns_theta_min 1.58
_exptl_absorpt_coefficient_mu 0.850
_exptl_absorpt_correction_T_max 0.928
_exptl_absorpt_correction_T_min 0.710
_exptl_absorpt_correction_type empirical
_exptl_absorpt_process_details
;
absorption correction based on 6134 reflections (SADABS); Rint 0.33 before
correction and 0.022 after.
;
_exptl_crystal_colour yellow
_exptl_crystal_density_diffrn 1.385
_exptl_crystal_density_method 'not measured'
_exptl_crystal_description plate
_exptl_crystal_F_000 536
_exptl_crystal_size_max 0.32
_exptl_crystal_size_mid 0.25
_exptl_crystal_size_min 0.08
_refine_diff_density_max 0.366
_refine_diff_density_min -0.219
_refine_diff_density_rms 0.058
_refine_ls_extinction_method none
_refine_ls_goodness_of_fit_ref 1.031
_refine_ls_hydrogen_treatment mixed
_refine_ls_matrix_type full
_refine_ls_number_parameters 292
_refine_ls_number_reflns 4770
_refine_ls_number_restraints 0
_refine_ls_restrained_S_all 1.031
_refine_ls_R_factor_all 0.0407
_refine_ls_R_factor_gt 0.0349
_refine_ls_shift/su_max 0.001
_refine_ls_shift/su_mean 0.000
_refine_ls_structure_factor_coef Fsqd
_refine_ls_weighting_details 'calc w=1/[\s^2^(Fo^2^)+(0.0480P)^2^+0.0000P] where P=(Fo^2^+2Fc^2^)/3'
_refine_ls_weighting_scheme calc
_refine_ls_wR_factor_gt 0.0849
_refine_ls_wR_factor_ref 0.0883
_reflns_number_gt 4114
_reflns_number_total 4770
_reflns_threshold_expression >2sigma(I)
_cod_data_source_file b505763a.txt
_cod_data_source_block 03118
_cod_depositor_comments
;
The following automatic conversions were performed:
'_symmetry_cell_setting' value 'Triclinic' changed to 'triclinic'
according to '/home/saulius/struct/CIF-dictionaries/cif_core.dic'
dictionary named 'cif_core.dic' version 2.4.1 from 2010-06-29.

Automatic conversion script
Id: cif_fix_enum 1527 2010-12-29 10:47:43Z saulius 
;
_cod_original_cell_volume 1233.1(4)
_cod_original_sg_symbol_H-M P-1
_cod_database_code 7008678

loop_
_symmetry_equiv_pos_as_xyz
'x, y, z'
'-x, -y, -z'

loop_
_atom_site_label
_atom_site_type_symbol
_atom_site_fract_x
_atom_site_fract_y
_atom_site_fract_z
_atom_site_U_iso_or_equiv
_atom_site_adp_type
_atom_site_occupancy
_atom_site_symmetry_multiplicity
_atom_site_calc_flag
_atom_site_refinement_flags
_atom_site_disorder_assembly
_atom_site_disorder_group
Fe1 Fe 0.24973(3) 0.27029(2) 0.31671(2) 0.02340(10) Uani 1 1 d . . .
Cl1 Cl 0.48456(7) 0.22047(4) 0.42805(4) 0.03945(15) Uani 1 1 d . . .
Cl2 Cl 0.34196(7) 0.44296(4) 0.24211(4) 0.03154(14) Uani 1 1 d . . .
N1 N 0.0391(2) 0.34090(12) 0.41556(12) 0.0243(4) Uani 1 1 d . . .
N2 N 0.0019(2) 0.29688(12) 0.22099(12) 0.0227(4) Uani 1 1 d . . .
N3 N 0.1435(2) 0.11757(12) 0.34938(12) 0.0244(4) Uani 1 1 d . . .
N4 N 0.3604(2) 0.23625(13) 0.13284(13) 0.0261(4) Uani 1 1 d . . .
H4A H 0.3796 0.3066 0.1356 0.039 Uiso 1 1 d R . .
C1 C 0.0446(3) 0.34096(15) 0.51858(16) 0.0278(4) Uani 1 1 d . . .
H1 H 0.1446 0.3061 0.5525 0.033 Uiso 1 1 calc R . .
C2 C -0.0913(3) 0.39028(16) 0.57625(17) 0.0334(5) Uani 1 1 d . . .
H2 H -0.0830 0.3889 0.6477 0.040 Uiso 1 1 calc R . .
C3 C -0.2391(3) 0.44153(17) 0.52641(18) 0.0353(5) Uani 1 1 d . . .
H3 H -0.3314 0.4769 0.5635 0.042 Uiso 1 1 calc R . .
C4 C -0.2497(3) 0.44021(16) 0.42119(17) 0.0313(5) Uani 1 1 d . . .
H4 H -0.3512 0.4720 0.3866 0.038 Uiso 1 1 calc R . .
C5 C -0.1069(3) 0.39072(15) 0.36773(15) 0.0249(4) Uani 1 1 d . . .
C6 C -0.1023(3) 0.39325(15) 0.25193(15) 0.0275(4) Uani 1 1 d . . .
H6A H -0.2238 0.3984 0.2286 0.033 Uiso 1 1 calc R . .
H6B H -0.0481 0.4548 0.2191 0.033 Uiso 1 1 calc R . .
C7 C -0.1054(3) 0.20626(15) 0.24733(16) 0.0276(4) Uani 1 1 d . . .
H7A H -0.1535 0.1908 0.1840 0.033 Uiso 1 1 calc R . .
H7B H -0.2062 0.2267 0.2933 0.033 Uiso 1 1 calc R . .
C8 C -0.0023(3) 0.10742(15) 0.29874(15) 0.0254(4) Uani 1 1 d . . .
C9 C -0.0648(3) 0.01121(17) 0.29801(18) 0.0390(5) Uani 1 1 d . . .
H9 H -0.1644 0.0061 0.2604 0.047 Uiso 1 1 calc R . .
C10 C 0.0215(3) -0.07721(18) 0.3534(2) 0.0471(6) Uani 1 1 d . . .
H10 H -0.0171 -0.1431 0.3524 0.057 Uiso 1 1 calc R . .
C11 C 0.1662(3) -0.06653(17) 0.41047(18) 0.0387(5) Uani 1 1 d . . .
H11 H 0.2233 -0.1243 0.4514 0.046 Uiso 1 1 calc R . .
C12 C 0.2235(3) 0.03102(16) 0.40541(16) 0.0302(5) Uani 1 1 d . . .
H12 H 0.3228 0.0378 0.4426 0.036 Uiso 1 1 calc R . .
C13 C 0.0506(3) 0.31287(16) 0.10820(15) 0.0283(5) Uani 1 1 d . . .
H13A H 0.0926 0.3817 0.0901 0.034 Uiso 1 1 calc R . .
H13B H -0.0551 0.3114 0.0690 0.034 Uiso 1 1 calc R . .
C14 C 0.1947(3) 0.22911(16) 0.07861(16) 0.0286(5) Uani 1 1 d . . .
H14A H 0.1548 0.1599 0.0980 0.034 Uiso 1 1 calc R . .
H14B H 0.2188 0.2389 0.0039 0.034 Uiso 1 1 calc R . .
C15 C 0.5163(3) 0.18776(15) 0.07972(15) 0.0247(4) Uani 1 1 d . . .
C16 C 0.6106(3) 0.24938(16) 0.00311(16) 0.0289(5) Uani 1 1 d . . .
C17 C 0.7571(3) 0.20132(18) -0.04984(16) 0.0340(5) Uani 1 1 d . . .
H17 H 0.8213 0.2416 -0.1005 0.041 Uiso 1 1 calc R . .
C18 C 0.8080(3) 0.09469(18) -0.02800(17) 0.0360(5) Uani 1 1 d . . .
H18 H 0.9055 0.0630 -0.0642 0.043 Uiso 1 1 calc R . .
C19 C 0.7142(3) 0.03515(17) 0.04755(17) 0.0339(5) Uani 1 1 d . . .
H19 H 0.7492 -0.0369 0.0615 0.041 Uiso 1 1 calc R . .
C20 C 0.5687(3) 0.07972(16) 0.10353(16) 0.0277(4) Uani 1 1 d . . .
C21 C 0.5572(3) 0.36621(17) -0.02079(18) 0.0401(6) Uani 1 1 d . . .
H21A H 0.6364 0.3955 -0.0748 0.060 Uiso 1 1 calc R . .
H21B H 0.5649 0.3991 0.0407 0.060 Uiso 1 1 calc R . .
H21C H 0.4362 0.3785 -0.0435 0.060 Uiso 1 1 calc R . .
C22 C 0.4752(3) 0.01467(16) 0.18937(18) 0.0361(5) Uani 1 1 d . . .
H22A H 0.5268 -0.0576 0.1932 0.054 Uiso 1 1 calc R . .
H22B H 0.3499 0.0194 0.1759 0.054 Uiso 1 1 calc R . .
H22C H 0.4888 0.0404 0.2542 0.054 Uiso 1 1 calc R . .
C23 C 0.3221(4) 0.2793(2) 0.7548(2) 0.0515(7) Uani 1 1 d . . .
C24 C 0.5006(3) 0.2908(2) 0.7100(2) 0.0512(7) Uani 1 1 d . . .
H24A H 0.5007 0.2897 0.6361 0.077 Uiso 1 1 calc R . .
H24B H 0.5833 0.2338 0.7403 0.077 Uiso 1 1 calc R . .
H24C H 0.5363 0.3567 0.7236 0.077 Uiso 1 1 calc R . .
N5 N 0.1826(4) 0.2695(3) 0.7892(2) 0.0829(9) Uani 1 1 d . . .

loop_
_atom_site_aniso_label
_atom_site_aniso_U_11
_atom_site_aniso_U_22
_atom_site_aniso_U_33
_atom_site_aniso_U_23
_atom_site_aniso_U_13
_atom_site_aniso_U_12
Fe1 0.01947(16) 0.02657(17) 0.02471(17) -0.00389(12) -0.00332(11) -0.00300(11)
Cl1 0.0279(3) 0.0475(3) 0.0434(3) 0.0002(3) -0.0147(2) -0.0065(2)
Cl2 0.0402(3) 0.0292(3) 0.0273(3) -0.0071(2) 0.0031(2) -0.0109(2)
N1 0.0245(9) 0.0247(8) 0.0249(9) -0.0050(7) -0.0003(7) -0.0062(7)
N2 0.0213(8) 0.0243(8) 0.0222(9) -0.0033(7) -0.0011(7) -0.0017(7)
N3 0.0226(8) 0.0274(9) 0.0234(9) -0.0039(7) -0.0007(7) -0.0031(7)
N4 0.0237(9) 0.0294(9) 0.0266(9) -0.0088(7) -0.0016(7) -0.0028(7)
C1 0.0302(11) 0.0272(11) 0.0276(11) -0.0028(9) -0.0013(9) -0.0106(9)
C2 0.0420(13) 0.0362(12) 0.0254(11) -0.0088(9) 0.0069(10) -0.0171(10)
C3 0.0315(12) 0.0356(12) 0.0410(14) -0.0142(10) 0.0124(10) -0.0088(10)
C4 0.0240(11) 0.0301(11) 0.0403(13) -0.0087(10) 0.0036(9) -0.0024(9)
C5 0.0240(10) 0.0238(10) 0.0278(11) -0.0049(8) 0.0005(8) -0.0054(8)
C6 0.0243(10) 0.0285(10) 0.0287(11) -0.0051(9) -0.0038(8) 0.0038(8)
C7 0.0230(10) 0.0307(11) 0.0303(11) -0.0055(9) -0.0045(8) -0.0045(8)
C8 0.0241(10) 0.0295(11) 0.0229(10) -0.0036(8) -0.0006(8) -0.0047(8)
C9 0.0384(13) 0.0380(13) 0.0430(14) 0.0007(11) -0.0126(10) -0.0149(10)
C10 0.0544(16) 0.0320(12) 0.0556(17) 0.0064(11) -0.0125(13) -0.0166(11)
C11 0.0406(13) 0.0319(12) 0.0404(14) 0.0064(10) -0.0041(10) -0.0026(10)
C12 0.0268(11) 0.0375(12) 0.0257(11) -0.0011(9) -0.0039(9) -0.0034(9)
C13 0.0265(11) 0.0346(11) 0.0233(11) -0.0036(9) -0.0051(8) 0.0003(9)
C14 0.0268(11) 0.0372(12) 0.0231(11) -0.0091(9) -0.0026(8) -0.0020(9)
C15 0.0233(10) 0.0296(10) 0.0231(11) -0.0079(8) -0.0030(8) -0.0046(8)
C16 0.0308(11) 0.0328(11) 0.0241(11) -0.0052(9) -0.0029(9) -0.0052(9)
C17 0.0309(12) 0.0487(14) 0.0244(11) -0.0071(10) 0.0008(9) -0.0107(10)
C18 0.0261(11) 0.0482(14) 0.0353(13) -0.0179(11) -0.0009(9) 0.0028(10)
C19 0.0307(12) 0.0326(12) 0.0397(13) -0.0113(10) -0.0055(10) 0.0006(9)
C20 0.0243(10) 0.0304(11) 0.0304(11) -0.0085(9) -0.0051(9) -0.0045(8)
C21 0.0491(14) 0.0359(12) 0.0333(13) 0.0023(10) 0.0046(11) -0.0071(11)
C22 0.0346(12) 0.0295(11) 0.0426(14) -0.0006(10) -0.0012(10) -0.0022(9)
C23 0.0614(18) 0.0587(17) 0.0338(14) 0.0036(12) -0.0120(13) -0.0101(14)
C24 0.0577(17) 0.0505(15) 0.0460(16) -0.0002(12) -0.0057(13) -0.0141(13)
N5 0.0604(17) 0.140(3) 0.0473(16) 0.0011(16) -0.0024(13) -0.0215(17)

loop_
_atom_type_symbol
_atom_type_description
_atom_type_scat_dispersion_real
_atom_type_scat_dispersion_imag
_atom_type_scat_source
C C 0.0033 0.0016 'International Tables Vol C Tables 4.2.6.8 and 6.1.1.4'
H H 0.0000 0.0000 'International Tables Vol C Tables 4.2.6.8 and 6.1.1.4'
N N 0.0061 0.0033 'International Tables Vol C Tables 4.2.6.8 and 6.1.1.4'
Cl Cl 0.1484 0.1585 'International Tables Vol C Tables 4.2.6.8 and 6.1.1.4'
Fe Fe 0.3463 0.8444 'International Tables Vol C Tables 4.2.6.8 and 6.1.1.4'

loop_
_geom_angle_atom_site_label_1
_geom_angle_atom_site_label_2
_geom_angle_atom_site_label_3
_geom_angle
_geom_angle_site_symmetry_1
_geom_angle_site_symmetry_3
_geom_angle_publ_flag
N1 Fe1 N3 91.02(6) . . ?
N1 Fe1 N2 74.91(6) . . ?
N3 Fe1 N2 77.81(6) . . ?
N1 Fe1 Cl1 103.12(5) . . ?
N3 Fe1 Cl1 93.68(5) . . ?
N2 Fe1 Cl1 171.15(4) . . ?
N1 Fe1 Cl2 92.72(4) . . ?
N3 Fe1 Cl2 167.38(5) . . ?
N2 Fe1 Cl2 91.53(4) . . ?
Cl1 Fe1 Cl2 97.20(2) . . ?
C1 N1 C5 117.90(17) . . ?
C1 N1 Fe1 125.77(13) . . ?
C5 N1 Fe1 116.32(13) . . ?
C6 N2 C13 109.86(14) . . ?
C6 N2 C7 109.43(15) . . ?
C13 N2 C7 111.04(15) . . ?
C6 N2 Fe1 105.63(11) . . ?
C13 N2 Fe1 111.09(11) . . ?
C7 N2 Fe1 109.64(11) . . ?
C8 N3 C12 117.81(17) . . ?
C8 N3 Fe1 116.13(13) . . ?
C12 N3 Fe1 125.57(13) . . ?
C15 N4 C14 110.93(14) . . ?
N1 C1 C2 122.88(19) . . ?
C3 C2 C1 118.7(2) . . ?
C2 C3 C4 119.45(19) . . ?
C3 C4 C5 118.8(2) . . ?
N1 C5 C4 122.27(19) . . ?
N1 C5 C6 115.83(16) . . ?
C4 C5 C6 121.86(18) . . ?
N2 C6 C5 110.34(15) . . ?
N2 C7 C8 114.42(15) . . ?
N3 C8 C9 122.08(18) . . ?
N3 C8 C7 117.80(17) . . ?
C9 C8 C7 120.00(18) . . ?
C10 C9 C8 119.4(2) . . ?
C9 C10 C11 118.9(2) . . ?
C12 C11 C10 118.5(2) . . ?
N3 C12 C11 123.24(19) . . ?
N2 C13 C14 111.52(16) . . ?
N4 C14 C13 109.34(15) . . ?
C20 C15 C16 120.80(18) . . ?
C20 C15 N4 119.78(18) . . ?
C16 C15 N4 119.40(17) . . ?
C17 C16 C15 118.96(19) . . ?
C17 C16 C21 120.15(19) . . ?
C15 C16 C21 120.88(18) . . ?
C18 C17 C16 120.6(2) . . ?
C19 C18 C17 119.8(2) . . ?
C18 C19 C20 121.7(2) . . ?
C19 C20 C15 118.07(19) . . ?
C19 C20 C22 120.81(19) . . ?
C15 C20 C22 121.08(18) . . ?
N5 C23 C24 179.3(3) . . ?

loop_
_geom_bond_atom_site_label_1
_geom_bond_atom_site_label_2
_geom_bond_distance
_geom_bond_site_symmetry_2
_geom_bond_publ_flag
Fe1 N1 2.1712(16) . ?
Fe1 N3 2.1883(16) . ?
Fe1 N2 2.2636(16) . ?
Fe1 Cl1 2.3203(6) . ?
Fe1 Cl2 2.4627(6) . ?
N1 C1 1.340(2) . ?
N1 C5 1.342(2) . ?
N2 C6 1.477(2) . ?
N2 C13 1.481(2) . ?
N2 C7 1.487(2) . ?
N3 C8 1.337(2) . ?
N3 C12 1.343(2) . ?
N4 C15 1.444(2) . ?
N4 C14 1.482(2) . ?
C1 C2 1.375(3) . ?
C2 C3 1.371(3) . ?
C3 C4 1.375(3) . ?
C4 C5 1.382(3) . ?
C5 C6 1.497(3) . ?
C7 C8 1.504(3) . ?
C8 C9 1.377(3) . ?
C9 C10 1.375(3) . ?
C10 C11 1.379(3) . ?
C11 C12 1.367(3) . ?
C13 C14 1.506(3) . ?
C15 C20 1.398(3) . ?
C15 C16 1.400(3) . ?
C16 C17 1.390(3) . ?
C16 C21 1.505(3) . ?
C17 C18 1.376(3) . ?
C18 C19 1.375(3) . ?
C19 C20 1.387(3) . ?
C20 C22 1.494(3) . ?
C23 N5 1.129(3) . ?
C23 C24 1.446(4) . ?
